data_2232642
loop_
_publ_author_name
'Ohgo, Yoshiki'
'Yokoyama, Yuki'
'Neya, Saburo'
'Nakamura, Mikio'

_publ_section_title
;
 Chlorido(12,17-diethoxycarbonyl-11,18-dimethyl-2:3,6:7-dibutanocorrphycenato-\k^4^<i>N</i>)iron(III)
;
_journal_coeditor_code DS2159
_journal_issue 12
_journal_name_full 'Acta Crystallographica Section E'
_journal_page_first m1903
_journal_page_last m1904
_journal_paper_doi 10.1107/S1600536811051130
_journal_volume 67
_journal_year 2011
_chemical_formula_iupac '[Fe (C36 H36 N4 O4) Cl]'
_chemical_formula_moiety 'C36 H36 Cl Fe N4 O4'
_chemical_formula_sum 'C36 H36 Cl Fe N4 O4'
_chemical_formula_weight 679.99
_chemical_name_common Corrphycene
_chemical_name_systematic
;
Chlorido(12,17-diethoxycarbonyl-11,18-dimethyl-2:3,6:7-dibutanocorrphycenato-
\k^4^<i>N</i>)iron(III)
;
_space_group_IT_number 2
_symmetry_cell_setting triclinic
_symmetry_space_group_name_Hall '-P 1'
_symmetry_space_group_name_H-M 'P -1'
_atom_sites_solution_hydrogens geom
_atom_sites_solution_primary direct
_atom_sites_solution_secondary difmap
_audit_creation_method SHELXL-97
_cell_angle_alpha 87.156(3)
_cell_angle_beta 65.645(3)
_cell_angle_gamma 71.291(3)
_cell_formula_units_Z 4
_cell_length_a 14.455(2)
_cell_length_b 15.876(2)
_cell_length_c 16.013(2)
_cell_measurement_reflns_used 30087
_cell_measurement_temperature 293
_cell_measurement_theta_max 27.48
_cell_measurement_theta_min 3.00
_cell_volume 3156.3(7)
_computing_cell_refinement 'HKL2000 (Otwinowski & Minor, 1997)'
_computing_data_collection 'CrystalClear (Rigaku, 2002)'
_computing_data_reduction 'HKL2000 (Otwinowski & Minor, 1997)'
_computing_molecular_graphics 'SV (Nemoto & Ohashi, 1993) and <i>ORTEP</i> (Johnson, 1965)'
_computing_publication_material 'SHELXL97 (Sheldrick, 2008)'
_computing_structure_refinement 'SHELXL97 (Sheldrick, 2008)'
_computing_structure_solution 'SIR2004 (Burla <i>et al.</i>, 2005)'
_diffrn_ambient_temperature 293
_diffrn_detector_area_resol_mean 10
_diffrn_measured_fraction_theta_full 0.968
_diffrn_measured_fraction_theta_max 0.968
_diffrn_measurement_device_type 'Rigaku R-AXIS RAPID II'
_diffrn_measurement_method \w
_diffrn_radiation_monochromator graphite
_diffrn_radiation_source 'fine-focus sealed tube'
_diffrn_radiation_type MoK\a
_diffrn_radiation_wavelength 0.71073
_diffrn_reflns_av_R_equivalents 0.1019
_diffrn_reflns_av_sigmaI/netI 0.1368
_diffrn_reflns_limit_h_max 18
_diffrn_reflns_limit_h_min -16
_diffrn_reflns_limit_k_max 20
_diffrn_reflns_limit_k_min -20
_diffrn_reflns_limit_l_max 20
_diffrn_reflns_limit_l_min -20
_diffrn_reflns_number 30087
_diffrn_reflns_theta_full 27.48
_diffrn_reflns_theta_max 27.48
_diffrn_reflns_theta_min 3.00
_exptl_absorpt_coefficient_mu 0.610
_exptl_absorpt_correction_T_max 0.9701
_exptl_absorpt_correction_T_min 0.8877
_exptl_absorpt_correction_type multi-scan
_exptl_absorpt_process_details
;
(ABSCOR; Higashi <i>et al.</i>, 1995)
;
_exptl_crystal_colour purple
_exptl_crystal_density_diffrn 1.431
_exptl_crystal_description needle
_exptl_crystal_F_000 1420
_exptl_crystal_size_max 0.20
_exptl_crystal_size_mid 0.05
_exptl_crystal_size_min 0.05
_refine_diff_density_max 1.007
_refine_diff_density_min -0.973
_refine_ls_extinction_method none
_refine_ls_goodness_of_fit_ref 0.931
_refine_ls_hydrogen_treatment constr
_refine_ls_matrix_type full
_refine_ls_number_parameters 869
_refine_ls_number_reflns 14011
_refine_ls_number_restraints 0
_refine_ls_restrained_S_all 0.931
_refine_ls_R_factor_all 0.1852
_refine_ls_R_factor_gt 0.0973
_refine_ls_shift/su_max 0.000
_refine_ls_shift/su_mean 0.000
_refine_ls_structure_factor_coef Fsqd
_refine_ls_weighting_details 'calc w=1/[\s^2^(Fo^2^)+(0.1573P)^2^] where P=(Fo^2^+2Fc^2^)/3'
_refine_ls_weighting_scheme calc
_refine_ls_wR_factor_gt 0.2426
_refine_ls_wR_factor_ref 0.3046
_reflns_number_gt 5731
_reflns_number_total 14011
_reflns_threshold_expression I>2\s(I)
_cod_data_source_file ds2159.cif
_cod_data_source_block I
_cod_database_code 2232642
_cod_database_fobs_code 2232642

loop_
_symmetry_equiv_pos_as_xyz
'x, y, z'
'-x, -y, -z'

loop_
_atom_site_type_symbol
_atom_site_label
_atom_site_fract_x
_atom_site_fract_y
_atom_site_fract_z
_atom_site_U_iso_or_equiv
_atom_site_adp_type
_atom_site_calc_flag
_atom_site_refinement_flags
_atom_site_occupancy
_atom_site_symmetry_multiplicity
_atom_site_disorder_assembly
_atom_site_disorder_group
Fe Fe1 0.03160(6) 0.05195(6) 0.15031(5) 0.0515(3) Uani d . 1 1 . .
Cl Cl1 -0.04106(12) 0.05985(12) 0.30472(10) 0.0638(4) Uani d . 1 1 . .
N N1 -0.0763(4) 0.1525(4) 0.1192(3) 0.0578(12) Uani d . 1 1 . .
N N2 0.0917(4) 0.1546(4) 0.1223(3) 0.0544(12) Uani d . 1 1 . .
N N3 0.1886(4) -0.0278(3) 0.1240(3) 0.0527(11) Uani d . 1 1 . .
N N4 -0.0389(3) -0.0316(3) 0.1205(3) 0.0486(11) Uani d . 1 1 . .
O O1 0.3671(4) -0.2988(4) 0.1438(4) 0.0944(17) Uani d . 1 1 . .
O O2 0.5050(5) -0.2550(5) 0.0832(6) 0.137(3) Uani d . 1 1 . .
O O3 -0.1935(4) -0.2483(3) 0.1476(3) 0.0738(13) Uani d . 1 1 . .
O O4 -0.0219(4) -0.3116(4) 0.1174(5) 0.0953(18) Uani d . 1 1 . .
C C1 -0.1694(4) 0.1578(4) 0.1124(4) 0.0529(14) Uani d . 1 1 . .
C C2 -0.2235(5) 0.2490(4) 0.1045(4) 0.0586(15) Uani d . 1 1 B .
C C3 -0.1591(5) 0.2980(4) 0.1046(4) 0.0569(14) Uani d . 1 1 B .
C C4 -0.0691(5) 0.2365(4) 0.1149(4) 0.0553(14) Uani d . 1 1 . .
C C5 0.0280(5) 0.2383(4) 0.1169(4) 0.0552(14) Uani d . 1 1 . .
C C6 0.0775(5) 0.3041(4) 0.1140(4) 0.0578(15) Uani d . 1 1 D .
C C7 0.1733(5) 0.2574(5) 0.1168(4) 0.0583(15) Uani d . 1 1 . .
C C8 0.1833(5) 0.1657(4) 0.1204(4) 0.0541(14) Uani d . 1 1 . .
C C9 0.2651(5) 0.0922(5) 0.1213(4) 0.0555(14) Uani d . 1 1 . .
H H9 0.3239 0.1031 0.1229 0.067 Uiso calc R 1 1 . .
C C10 0.2701(4) 0.0034(4) 0.1200(4) 0.0538(14) Uani d . 1 1 . .
C C11 0.3607(5) -0.0692(4) 0.1158(4) 0.0547(14) Uani d . 1 1 . .
C C12 0.3346(5) -0.1468(4) 0.1186(4) 0.0538(14) Uani d . 1 1 . .
C C13 0.2254(5) -0.1188(4) 0.1258(4) 0.0565(15) Uani d . 1 1 . .
C C14 0.1723(5) -0.1811(5) 0.1333(5) 0.0647(17) Uani d . 1 1 . .
H H14 0.2128 -0.2379 0.1392 0.078 Uiso calc R 1 1 . .
C C15 0.0765(5) -0.1803(5) 0.1342(5) 0.0634(16) Uani d . 1 1 . .
H H15 0.0690 -0.2365 0.1441 0.076 Uiso calc R 1 1 . .
C C16 -0.0105(4) -0.1227(4) 0.1250(4) 0.0489(13) Uani d . 1 1 . .
C C17 -0.0960(5) -0.1521(4) 0.1238(4) 0.0522(13) Uani d . 1 1 . .
C C18 -0.1742(4) -0.0782(4) 0.1180(3) 0.0494(13) Uani d . 1 1 . .
C C19 -0.1376(5) -0.0029(4) 0.1154(4) 0.0513(13) Uani d . 1 1 . .
C C20 -0.1969(5) 0.0830(4) 0.1121(4) 0.0551(14) Uani d . 1 1 . .
H H20 -0.2622 0.0912 0.1093 0.066 Uiso calc R 1 1 . .
C C21 -0.3241(5) 0.2869(5) 0.0920(4) 0.0652(17) Uani d . 1 1 . .
H H21A -0.3834 0.2802 0.1465 0.078 Uiso calc R 1 1 A 1
H H21B -0.3187 0.2532 0.0403 0.078 Uiso calc R 1 1 A 1
C C22A -0.349(2) 0.3842(12) 0.075(2) 0.106(8) Uani d P 0.626(15) 1 B 1
H H22A -0.3284 0.3872 0.0095 0.127 Uiso calc PR 0.626(15) 1 B 1
H H22B -0.4260 0.4123 0.1056 0.127 Uiso calc PR 0.626(15) 1 B 1
C C23A -0.3019(11) 0.4372(8) 0.1016(12) 0.080(4) Uani d P 0.626(15) 1 B 1
H H23A -0.3483 0.4607 0.1653 0.095 Uiso calc PR 0.626(15) 1 B 1
H H23B -0.3033 0.4879 0.0652 0.095 Uiso calc PR 0.626(15) 1 B 1
C C22B -0.320(4) 0.367(3) 0.049(5) 0.19(3) Uani d P 0.374(15) 1 B 2
H H22C -0.3048 0.3505 -0.0143 0.233 Uiso calc PR 0.374(15) 1 B 2
H H22D -0.3945 0.4059 0.0757 0.233 Uiso calc PR 0.374(15) 1 B 2
C C23B -0.268(2) 0.4165(15) 0.042(2) 0.080(4) Uani d P 0.374(15) 1 B 2
H H23C -0.3182 0.4766 0.0641 0.095 Uiso calc PR 0.374(15) 1 B 2
H H23D -0.2241 0.4167 -0.0230 0.095 Uiso calc PR 0.374(15) 1 B 2
C C24 -0.1886(6) 0.3963(5) 0.0943(5) 0.078(2) Uani d . 1 1 . .
H H24A -0.1386 0.4061 0.0349 0.093 Uiso calc R 1 1 B 1
H H24B -0.1814 0.4263 0.1415 0.093 Uiso calc R 1 1 B 1
C C25 0.0372(7) 0.4032(5) 0.1142(5) 0.0736(19) Uani d . 1 1 . .
H H25A 0.0475 0.4183 0.0522 0.088 Uiso calc R 1 1 C 1
H H25B -0.0393 0.4256 0.1534 0.088 Uiso calc R 1 1 C 1
C C26A 0.094(2) 0.4472(12) 0.148(3) 0.079(6) Uani d P 0.52(5) 1 D 1
H H26A 0.0646 0.4496 0.2143 0.095 Uiso calc PR 0.52(5) 1 D 1
H H26B 0.0809 0.5080 0.1308 0.095 Uiso calc PR 0.52(5) 1 D 1
C C26B 0.129(2) 0.4422(14) 0.091(3) 0.082(9) Uani d P 0.48(5) 1 D 2
H H26C 0.1544 0.4510 0.0259 0.099 Uiso calc PR 0.48(5) 1 D 2
H H26D 0.0970 0.5010 0.1243 0.099 Uiso calc PR 0.48(5) 1 D 2
C C27 0.2162(9) 0.3976(7) 0.1073(9) 0.119(3) Uani d . 1 1 . .
H H27A 0.2462 0.4064 0.0424 0.143 Uiso calc R 1 1 D 1
H H27B 0.2468 0.4259 0.1368 0.143 Uiso calc R 1 1 D 1
C C28 0.2527(6) 0.3013(6) 0.1158(5) 0.0729(19) Uani d . 1 1 D .
H H28A 0.2627 0.2918 0.1722 0.087 Uiso calc R 1 1 . .
H H28B 0.3216 0.2732 0.0646 0.087 Uiso calc R 1 1 . .
C C29 0.4628(5) -0.0631(5) 0.1117(5) 0.0706(18) Uani d . 1 1 . .
H H29A 0.5018 -0.1182 0.1272 0.106 Uiso calc R 1 1 . .
H H29B 0.4472 -0.0150 0.1547 0.106 Uiso calc R 1 1 . .
H H29C 0.5055 -0.0523 0.0506 0.106 Uiso calc R 1 1 . .
C C30 0.4078(5) -0.2352(5) 0.1135(5) 0.0657(17) Uani d . 1 1 . .
C C31 0.4369(7) -0.3887(6) 0.1409(7) 0.101(3) Uani d . 1 1 . .
H H31A 0.4721 -0.3897 0.1812 0.121 Uiso calc R 1 1 . .
H H31B 0.4919 -0.4089 0.0787 0.121 Uiso calc R 1 1 . .
C C32 0.3722(8) -0.4471(8) 0.1706(9) 0.129(4) Uani d . 1 1 . .
H H32A 0.3340 -0.4391 0.2365 0.194 Uiso calc R 1 1 . .
H H32B 0.4182 -0.5081 0.1516 0.194 Uiso calc R 1 1 . .
H H32C 0.3217 -0.4328 0.1434 0.194 Uiso calc R 1 1 . .
C C33 -0.0952(5) -0.2444(5) 0.1274(4) 0.0597(15) Uani d . 1 1 . .
C C34 -0.2055(7) -0.3358(6) 0.1559(6) 0.084(2) Uani d . 1 1 . .
H H34A -0.1961 -0.3610 0.2094 0.101 Uiso calc R 1 1 . .
H H34B -0.1528 -0.3759 0.1016 0.101 Uiso calc R 1 1 . .
C C35 -0.3158(7) -0.3221(7) 0.1657(6) 0.096(3) Uani d . 1 1 . .
H H35A -0.3670 -0.2883 0.2235 0.144 Uiso calc R 1 1 . .
H H35B -0.3253 -0.3790 0.1638 0.144 Uiso calc R 1 1 . .
H H35C -0.3268 -0.2902 0.1163 0.144 Uiso calc R 1 1 . .
C C36 -0.2784(5) -0.0695(5) 0.1141(5) 0.0629(16) Uani d . 1 1 . .
H H36A -0.2884 -0.0294 0.0693 0.094 Uiso calc R 1 1 . .
H H36B -0.3365 -0.0465 0.1734 0.094 Uiso calc R 1 1 . .
H H36C -0.2773 -0.1271 0.0970 0.094 Uiso calc R 1 1 . .
Fe Fe2 0.41614(6) 0.16429(6) 0.31906(5) 0.0525(3) Uani d . 1 1 . .
Cl Cl2 0.48664(13) 0.15809(13) 0.16615(10) 0.0664(4) Uani d . 1 1 . .
N N5 0.3520(4) 0.0620(3) 0.3505(3) 0.0549(12) Uani d . 1 1 . .
N N6 0.5216(4) 0.0638(4) 0.3510(3) 0.0561(12) Uani d . 1 1 . .
N N7 0.4892(4) 0.2469(3) 0.3488(3) 0.0536(12) Uani d . 1 1 . .
N N8 0.2588(4) 0.2465(3) 0.3540(3) 0.0548(12) Uani d . 1 1 . .
O O5 0.6166(5) 0.4666(4) 0.3799(5) 0.103(2) Uani d . 1 1 . .
O O6 0.4819(8) 0.5228(5) 0.3462(8) 0.178(4) Uani d . 1 1 . .
O O7 0.0724(4) 0.5177(4) 0.3472(3) 0.0773(14) Uani d . 1 1 . .
O O8 -0.0666(4) 0.4765(4) 0.4400(4) 0.0985(18) Uani d . 1 1 . .
C C37 0.2580(5) 0.0560(4) 0.3567(4) 0.0541(14) Uani d . 1 1 . .
C C38 0.2597(5) -0.0346(5) 0.3714(4) 0.0588(15) Uani d . 1 1 . .
C C39 0.3545(5) -0.0822(4) 0.3771(4) 0.0584(15) Uani d . 1 1 . .
C C40 0.4117(5) -0.0206(4) 0.3636(4) 0.0517(13) Uani d . 1 1 . .
C C41 0.5096(4) -0.0183(4) 0.3652(4) 0.0484(12) Uani d . 1 1 . .
C C42 0.5976(5) -0.0792(4) 0.3795(4) 0.0545(14) Uani d . 1 1 . .
C C43 0.6661(4) -0.0337(4) 0.3708(4) 0.0530(14) Uani d . 1 1 . .
C C44 0.6183(4) 0.0549(4) 0.3549(4) 0.0519(13) Uani d . 1 1 . .
C C45 0.6501(5) 0.1298(4) 0.3502(4) 0.0545(14) Uani d . 1 1 . .
H H45 0.7183 0.1198 0.3475 0.065 Uiso calc R 1 1 . .
C C46 0.5923(4) 0.2154(4) 0.3491(4) 0.0548(15) Uani d . 1 1 . .
C C47 0.6261(5) 0.2906(4) 0.3520(4) 0.0533(14) Uani d . 1 1 . .
C C48 0.5457(5) 0.3653(4) 0.3554(4) 0.0587(15) Uani d . 1 1 . .
C C49 0.4592(5) 0.3378(4) 0.3523(4) 0.0558(14) Uani d . 1 1 . .
C C50 0.3621(5) 0.4009(5) 0.3613(5) 0.0666(17) Uani d . 1 1 . .
H H50 0.3633 0.4586 0.3656 0.080 Uiso calc R 1 1 . .
C C51 0.2654(5) 0.4014(5) 0.3655(5) 0.0707(18) Uani d . 1 1 . .
H H51 0.2192 0.4595 0.3718 0.085 Uiso calc R 1 1 . .
C C52 0.2165(5) 0.3386(5) 0.3629(4) 0.0576(15) Uani d . 1 1 . .
C C53 0.1060(5) 0.3668(5) 0.3745(4) 0.0602(16) Uani d . 1 1 . .
C C54 0.0815(5) 0.2916(5) 0.3689(4) 0.0600(16) Uani d . 1 1 . .
C C55 0.1756(4) 0.2165(4) 0.3573(4) 0.0532(14) Uani d . 1 1 . .
C C56 0.1773(5) 0.1295(4) 0.3560(4) 0.0549(14) Uani d . 1 1 . .
H H56 0.1179 0.1199 0.3545 0.066 Uiso calc R 1 1 . .
C C57 0.1755(6) -0.0738(6) 0.3841(5) 0.076(2) Uani d . 1 1 . .
H H57A 0.1717 -0.0791 0.3256 0.092 Uiso calc R 1 1 . .
H H57B 0.1065 -0.0338 0.4269 0.092 Uiso calc R 1 1 . .
C C58 0.1956(8) -0.1643(7) 0.4200(9) 0.125(4) Uani d . 1 1 . .
H H58A 0.1638 -0.1558 0.4867 0.150 Uiso calc R 1 1 . .
H H58B 0.1583 -0.1963 0.4026 0.150 Uiso calc R 1 1 . .
C C59 0.3077(9) -0.2204(7) 0.3886(9) 0.118(3) Uani d . 1 1 . .
H H59A 0.3334 -0.2429 0.3250 0.142 Uiso calc R 1 1 . .
H H59B 0.3106 -0.2715 0.4245 0.142 Uiso calc R 1 1 . .
C C60 0.3845(6) -0.1781(5) 0.3939(5) 0.0704(18) Uani d . 1 1 . .
H H60A 0.3851 -0.1834 0.4543 0.085 Uiso calc R 1 1 . .
H H60B 0.4566 -0.2097 0.3485 0.085 Uiso calc R 1 1 . .
C C61 0.6186(5) -0.1758(4) 0.4014(4) 0.0613(16) Uani d . 1 1 . .
H H61A 0.5545 -0.1819 0.4509 0.074 Uiso calc R 1 1 . .
H H61B 0.6361 -0.2136 0.3477 0.074 Uiso calc R 1 1 . .
C C62 0.7109(9) -0.2044(7) 0.4300(8) 0.113(3) Uani d . 1 1 . .
H H62A 0.6797 -0.1934 0.4965 0.135 Uiso calc R 1 1 . .
H H62B 0.7436 -0.2687 0.4155 0.135 Uiso calc R 1 1 . .
C C63 0.7932(8) -0.1689(7) 0.3956(8) 0.110(3) Uani d . 1 1 . .
H H63A 0.8444 -0.2017 0.3364 0.132 Uiso calc R 1 1 . .
H H63B 0.8295 -0.1813 0.4363 0.132 Uiso calc R 1 1 . .
C C64 0.7689(5) -0.0725(5) 0.3826(4) 0.0651(17) Uani d . 1 1 . .
H H64A 0.8277 -0.0641 0.3287 0.078 Uiso calc R 1 1 . .
H H64B 0.7633 -0.0406 0.4355 0.078 Uiso calc R 1 1 . .
C C65 0.7305(5) 0.2835(5) 0.3518(5) 0.0714(18) Uani d . 1 1 . .
H H65A 0.7644 0.3182 0.3058 0.107 Uiso calc R 1 1 . .
H H65B 0.7759 0.2220 0.3383 0.107 Uiso calc R 1 1 . .
H H65C 0.7191 0.3055 0.4112 0.107 Uiso calc R 1 1 . .
C C66 0.5417(6) 0.4584(5) 0.3606(5) 0.0710(18) Uani d . 1 1 . .
C C67 0.6256(7) 0.5543(6) 0.3884(7) 0.095(3) Uani d . 1 1 . .
H H67A 0.5701 0.5877 0.4460 0.114 Uiso calc R 1 1 . .
H H67B 0.6183 0.5880 0.3379 0.114 Uiso calc R 1 1 . .
C C68 0.7342(9) 0.5374(8) 0.3856(8) 0.126(4) Uani d . 1 1 . .
H H68A 0.7493 0.4886 0.4212 0.189 Uiso calc R 1 1 . .
H H68B 0.7362 0.5900 0.4109 0.189 Uiso calc R 1 1 . .
H H68C 0.7872 0.5226 0.3230 0.189 Uiso calc R 1 1 . .
C C69 0.0288(6) 0.4579(5) 0.3905(5) 0.0718(19) Uani d . 1 1 . .
C C70 0.0044(7) 0.6107(5) 0.3625(6) 0.086(2) Uani d . 1 1 . .
H H70A -0.0366 0.6203 0.3258 0.103 Uiso calc R 1 1 . .
H H70B -0.0459 0.6250 0.4269 0.103 Uiso calc R 1 1 . .
C C71 0.0695(10) 0.6682(8) 0.3376(12) 0.181(7) Uani d . 1 1 . .
H H71A 0.1209 0.6499 0.3640 0.271 Uiso calc R 1 1 . .
H H71B 0.0242 0.7288 0.3605 0.271 Uiso calc R 1 1 . .
H H71C 0.1069 0.6640 0.2718 0.271 Uiso calc R 1 1 . .
C C72 -0.0205(5) 0.2847(6) 0.3722(5) 0.078(2) Uani d . 1 1 . .
H H72A -0.0637 0.3417 0.3638 0.117 Uiso calc R 1 1 . .
H H72B -0.0595 0.2666 0.4308 0.117 Uiso calc R 1 1 . .
H H72C -0.0041 0.2413 0.3241 0.117 Uiso calc R 1 1 . .

loop_
_atom_site_aniso_label
_atom_site_aniso_U_11
_atom_site_aniso_U_22
_atom_site_aniso_U_33
_atom_site_aniso_U_12
_atom_site_aniso_U_13
_atom_site_aniso_U_23
Fe1 0.0461(4) 0.0481(5) 0.0627(5) -0.0178(4) -0.0233(3) 0.0035(4)
Cl1 0.0575(8) 0.0751(11) 0.0603(8) -0.0266(8) -0.0220(6) 0.0025(7)
N1 0.057(3) 0.054(3) 0.067(3) -0.024(2) -0.026(2) 0.008(2)
N2 0.045(2) 0.056(3) 0.067(3) -0.023(2) -0.024(2) 0.002(2)
N3 0.050(3) 0.050(3) 0.061(3) -0.019(2) -0.023(2) 0.003(2)
N4 0.038(2) 0.047(3) 0.067(3) -0.014(2) -0.0283(19) 0.004(2)
O1 0.066(3) 0.061(4) 0.153(5) -0.009(3) -0.052(3) 0.010(3)
O2 0.065(4) 0.087(5) 0.243(8) -0.022(3) -0.053(4) 0.036(5)
O3 0.063(3) 0.060(3) 0.111(3) -0.030(2) -0.041(2) 0.012(2)
O4 0.066(3) 0.048(3) 0.173(5) -0.019(3) -0.050(3) -0.001(3)
C1 0.041(3) 0.055(4) 0.067(3) -0.018(3) -0.026(2) 0.011(3)
C2 0.055(3) 0.050(4) 0.062(3) -0.008(3) -0.023(3) 0.000(3)
C3 0.055(3) 0.046(4) 0.066(3) -0.017(3) -0.022(3) 0.009(3)
C4 0.050(3) 0.052(4) 0.063(3) -0.016(3) -0.023(2) 0.008(3)
C5 0.047(3) 0.052(4) 0.064(3) -0.017(3) -0.021(2) 0.006(3)
C6 0.064(4) 0.052(4) 0.058(3) -0.029(3) -0.019(3) 0.010(3)
C7 0.063(4) 0.064(4) 0.061(3) -0.033(3) -0.030(3) 0.007(3)
C8 0.054(3) 0.054(4) 0.063(3) -0.027(3) -0.027(2) 0.007(3)
C9 0.047(3) 0.065(4) 0.063(3) -0.027(3) -0.024(2) 0.006(3)
C10 0.046(3) 0.061(4) 0.062(3) -0.022(3) -0.027(2) 0.004(3)
C11 0.044(3) 0.058(4) 0.067(3) -0.017(3) -0.028(2) 0.007(3)
C12 0.045(3) 0.055(4) 0.061(3) -0.012(3) -0.026(2) 0.007(3)
C13 0.047(3) 0.056(4) 0.062(3) -0.016(3) -0.019(2) -0.001(3)
C14 0.054(3) 0.057(4) 0.091(4) -0.022(3) -0.035(3) 0.003(3)
C15 0.065(4) 0.050(4) 0.093(4) -0.029(3) -0.043(3) 0.013(3)
C16 0.044(3) 0.040(3) 0.062(3) -0.016(2) -0.020(2) 0.007(2)
C17 0.052(3) 0.045(3) 0.063(3) -0.022(3) -0.022(2) 0.004(2)
C18 0.048(3) 0.050(3) 0.052(3) -0.020(3) -0.019(2) 0.004(2)
C19 0.050(3) 0.052(4) 0.054(3) -0.018(3) -0.022(2) 0.002(2)
C20 0.052(3) 0.058(4) 0.064(3) -0.025(3) -0.028(2) 0.015(3)
C21 0.062(4) 0.058(5) 0.072(4) -0.014(3) -0.028(3) 0.007(3)
C22A 0.095(13) 0.033(9) 0.23(2) -0.029(10) -0.106(14) 0.042(13)
C23A 0.084(8) 0.037(6) 0.118(11) -0.004(5) -0.054(8) 0.006(6)
C22B 0.16(4) 0.10(3) 0.35(6) 0.08(3) -0.21(4) -0.12(4)
C23B 0.084(8) 0.037(6) 0.118(11) -0.004(5) -0.054(8) 0.006(6)
C24 0.079(5) 0.062(5) 0.093(5) -0.021(4) -0.038(4) 0.015(4)
C25 0.086(5) 0.063(5) 0.080(4) -0.034(4) -0.037(4) 0.021(3)
C26A 0.103(14) 0.056(9) 0.079(14) -0.029(9) -0.037(12) 0.003(9)
C26B 0.090(14) 0.060(11) 0.11(2) -0.046(10) -0.039(14) 0.015(12)
C27 0.117(8) 0.090(8) 0.179(10) -0.055(7) -0.075(7) 0.011(7)
C28 0.082(5) 0.084(6) 0.073(4) -0.045(4) -0.039(3) 0.014(3)
C29 0.058(4) 0.076(5) 0.087(4) -0.023(4) -0.039(3) 0.016(4)
C30 0.048(3) 0.075(5) 0.083(4) -0.025(3) -0.032(3) 0.006(3)
C31 0.066(5) 0.061(5) 0.179(9) 0.003(4) -0.073(5) 0.013(5)
C32 0.082(6) 0.092(8) 0.210(12) -0.028(6) -0.062(7) 0.042(8)
C33 0.054(3) 0.054(4) 0.078(4) -0.023(3) -0.030(3) 0.003(3)
C34 0.095(5) 0.069(5) 0.112(6) -0.050(4) -0.050(4) 0.011(4)
C35 0.081(5) 0.109(7) 0.116(6) -0.053(5) -0.041(4) -0.008(5)
C36 0.053(3) 0.056(4) 0.090(4) -0.021(3) -0.038(3) 0.009(3)
Fe2 0.0489(5) 0.0531(6) 0.0605(5) -0.0216(4) -0.0239(3) 0.0051(4)
Cl2 0.0639(9) 0.0815(12) 0.0609(8) -0.0358(9) -0.0242(6) 0.0076(7)
N5 0.050(3) 0.053(3) 0.066(3) -0.019(2) -0.027(2) 0.006(2)
N6 0.058(3) 0.057(3) 0.061(3) -0.034(3) -0.021(2) 0.008(2)
N7 0.056(3) 0.051(3) 0.061(3) -0.020(2) -0.029(2) 0.008(2)
N8 0.049(3) 0.050(3) 0.065(3) -0.016(2) -0.024(2) 0.006(2)
O5 0.116(5) 0.059(4) 0.180(6) -0.036(3) -0.101(4) 0.011(3)
O6 0.168(8) 0.060(5) 0.397(15) -0.049(5) -0.198(9) 0.044(6)
O7 0.065(3) 0.060(3) 0.100(3) -0.010(3) -0.036(2) 0.011(3)
O8 0.052(3) 0.086(4) 0.138(5) -0.015(3) -0.026(3) -0.002(3)
C37 0.058(3) 0.061(4) 0.059(3) -0.035(3) -0.028(2) 0.012(3)
C38 0.059(3) 0.068(4) 0.063(3) -0.041(3) -0.024(3) 0.009(3)
C39 0.063(4) 0.055(4) 0.060(3) -0.027(3) -0.022(3) 0.007(3)
C40 0.049(3) 0.048(3) 0.061(3) -0.019(3) -0.022(2) 0.003(2)
C41 0.051(3) 0.041(3) 0.058(3) -0.017(3) -0.026(2) 0.006(2)
C42 0.051(3) 0.047(3) 0.065(3) -0.014(3) -0.025(2) 0.007(3)
C43 0.044(3) 0.052(4) 0.062(3) -0.008(3) -0.028(2) 0.006(2)
C44 0.044(3) 0.055(4) 0.065(3) -0.020(3) -0.029(2) 0.008(3)
C45 0.049(3) 0.046(4) 0.069(3) -0.014(3) -0.026(2) 0.007(3)
C46 0.047(3) 0.068(4) 0.052(3) -0.021(3) -0.022(2) 0.002(3)
C47 0.046(3) 0.060(4) 0.063(3) -0.025(3) -0.026(2) 0.009(3)
C48 0.060(3) 0.056(4) 0.077(4) -0.030(3) -0.036(3) 0.010(3)
C49 0.054(3) 0.044(3) 0.077(4) -0.023(3) -0.030(3) 0.011(3)
C50 0.060(4) 0.051(4) 0.107(5) -0.022(3) -0.050(3) 0.016(3)
C51 0.048(3) 0.058(4) 0.103(5) -0.012(3) -0.032(3) 0.003(4)
C52 0.043(3) 0.063(4) 0.068(3) -0.012(3) -0.029(2) 0.007(3)
C53 0.043(3) 0.065(4) 0.073(4) -0.019(3) -0.025(3) 0.009(3)
C54 0.050(3) 0.070(4) 0.065(3) -0.024(3) -0.026(3) 0.007(3)
C55 0.048(3) 0.065(4) 0.054(3) -0.030(3) -0.019(2) 0.006(3)
C56 0.047(3) 0.055(4) 0.074(3) -0.021(3) -0.034(3) 0.017(3)
C57 0.078(5) 0.079(5) 0.098(5) -0.043(4) -0.048(4) 0.012(4)
C58 0.093(7) 0.095(8) 0.227(12) -0.073(6) -0.080(7) 0.059(7)
C59 0.123(8) 0.093(8) 0.187(10) -0.067(7) -0.089(8) 0.031(7)
C60 0.074(4) 0.064(5) 0.081(4) -0.024(4) -0.039(3) 0.011(3)
C61 0.066(4) 0.045(4) 0.069(4) -0.015(3) -0.027(3) 0.007(3)
C62 0.119(8) 0.076(7) 0.185(10) -0.038(6) -0.103(7) 0.043(6)
C63 0.092(6) 0.070(6) 0.199(10) -0.031(5) -0.089(7) 0.042(6)
C64 0.059(4) 0.070(5) 0.067(4) -0.022(3) -0.027(3) 0.006(3)
C65 0.061(4) 0.070(5) 0.097(5) -0.030(4) -0.041(3) 0.010(4)
C66 0.057(4) 0.051(4) 0.117(5) -0.019(3) -0.045(4) 0.006(4)
C67 0.097(6) 0.071(6) 0.144(7) -0.051(5) -0.058(5) 0.005(5)
C68 0.128(8) 0.101(8) 0.198(11) -0.066(7) -0.093(8) 0.005(7)
C69 0.062(4) 0.066(5) 0.091(5) -0.018(4) -0.039(3) 0.002(4)
C70 0.074(5) 0.063(5) 0.114(6) -0.007(4) -0.045(4) 0.003(4)
C71 0.088(8) 0.082(8) 0.298(18) -0.009(7) -0.028(9) 0.030(10)
C72 0.051(4) 0.085(6) 0.105(5) -0.026(4) -0.037(3) 0.009(4)

loop_
_atom_type_symbol
_atom_type_description
_atom_type_scat_dispersion_real
_atom_type_scat_dispersion_imag
_atom_type_scat_source
C C 0.0033 0.0016 'International Tables Vol C Tables 4.2.6.8 and 6.1.1.4'
H H 0.0000 0.0000 'International Tables Vol C Tables 4.2.6.8 and 6.1.1.4'
N N 0.0061 0.0033 'International Tables Vol C Tables 4.2.6.8 and 6.1.1.4'
O O 0.0106 0.0060 'International Tables Vol C Tables 4.2.6.8 and 6.1.1.4'
Fe Fe 0.3463 0.8444 'International Tables Vol C Tables 4.2.6.8 and 6.1.1.4'
Cl Cl 0.1484 0.1585 'International Tables Vol C Tables 4.2.6.8 and 6.1.1.4'

loop_
_geom_angle_atom_site_label_1
_geom_angle_atom_site_label_2
_geom_angle_atom_site_label_3
_geom_angle
_geom_angle_publ_flag
N2 Fe1 N1 74.2(2) yes
N2 Fe1 N3 85.2(2) yes
N1 Fe1 N3 151.4(2) yes
N2 Fe1 N4 151.50(19) yes
N1 Fe1 N4 85.14(19) yes
N3 Fe1 N4 105.96(18) yes
N2 Fe1 Cl1 103.37(14) ?
N1 Fe1 Cl1 104.82(14) ?
N3 Fe1 Cl1 98.94(13) ?
N4 Fe1 Cl1 100.71(14) ?
C4 N1 C1 107.7(5) ?
C4 N1 Fe1 119.4(4) ?
C1 N1 Fe1 132.4(5) ?
C5 N2 C8 105.6(5) ?
C5 N2 Fe1 120.0(4) ?
C8 N2 Fe1 133.6(4) ?
C13 N3 C10 106.5(5) ?
C13 N3 Fe1 126.9(4) ?
C10 N3 Fe1 125.4(4) ?
C16 N4 C19 107.6(5) ?
C16 N4 Fe1 125.8(4) ?
C19 N4 Fe1 124.9(4) ?
C30 O1 C31 120.2(6) ?
C33 O3 C34 117.3(6) ?
C20 C1 N1 121.0(6) ?
C20 C1 C2 130.1(6) ?
N1 C1 C2 108.9(6) ?
C3 C2 C1 106.9(5) ?
C3 C2 C21 124.2(6) ?
C1 C2 C21 128.8(7) ?
C2 C3 C4 106.4(6) ?
C2 C3 C24 122.0(6) ?
C4 C3 C24 131.7(7) ?
N1 C4 C3 110.2(6) ?
N1 C4 C5 112.5(5) ?
C3 C4 C5 137.3(6) ?
N2 C5 C4 111.8(6) ?
N2 C5 C6 111.3(5) ?
C4 C5 C6 136.9(6) ?
C7 C6 C5 104.7(6) ?
C7 C6 C25 124.2(7) ?
C5 C6 C25 130.9(6) ?
C6 C7 C8 109.2(6) ?
C6 C7 C28 122.9(7) ?
C8 C7 C28 128.0(6) ?
C9 C8 N2 119.2(6) ?
C9 C8 C7 131.5(6) ?
N2 C8 C7 109.2(5) ?
C8 C9 C10 127.4(6) ?
C8 C9 H9 116.3 ?
C10 C9 H9 116.3 ?
C9 C10 N3 126.0(5) ?
C9 C10 C11 123.7(6) ?
N3 C10 C11 110.3(6) ?
C12 C11 C10 107.1(5) ?
C12 C11 C29 126.5(6) ?
C10 C11 C29 126.4(6) ?
C11 C12 C30 123.6(5) ?
C11 C12 C13 106.4(5) ?
C30 C12 C13 130.0(6) ?
N3 C13 C14 129.1(6) ?
N3 C13 C12 109.7(6) ?
C14 C13 C12 121.3(6) ?
C15 C14 C13 137.0(7) ?
C15 C14 H14 111.5 ?
C13 C14 H14 111.5 ?
C16 C15 C14 139.3(7) ?
C16 C15 H15 110.3 ?
C14 C15 H15 110.3 ?
C15 C16 N4 129.7(6) ?
C15 C16 C17 121.7(6) ?
N4 C16 C17 108.5(5) ?
C18 C17 C33 127.5(6) ?
C18 C17 C16 107.7(5) ?
C33 C17 C16 124.8(5) ?
C17 C18 C19 106.6(5) ?
C17 C18 C36 130.5(6) ?
C19 C18 C36 122.9(6) ?
C20 C19 N4 127.4(6) ?
C20 C19 C18 122.9(5) ?
N4 C19 C18 109.7(5) ?
C1 C20 C19 126.4(6) ?
C1 C20 H20 116.8 ?
C19 C20 H20 116.8 ?
C22B C21 C2 107(2) ?
C2 C21 C22A 113.2(11) ?
C22B C21 H21A 126.2 ?
C2 C21 H21A 108.9 ?
C22A C21 H21A 108.9 ?
C22B C21 H21B 96.4 ?
C2 C21 H21B 108.9 ?
C22A C21 H21B 108.9 ?
H21A C21 H21B 107.8 ?
C23A C22A C21 120.3(18) ?
C23A C22A H22A 107.3 ?
C21 C22A H22A 107.3 ?
C23A C22A H22B 107.3 ?
C21 C22A H22B 107.3 ?
H22A C22A H22B 106.9 ?
C22A C23A C24 119.4(12) ?
C22A C23A H23A 107.5 ?
C24 C23A H23A 107.5 ?
C22A C23A H23B 107.5 ?
C24 C23A H23B 107.5 ?
H23A C23A H23B 107.0 ?
C23B C22B C21 133(4) ?
C23B C22B H22C 104.0 ?
C21 C22B H22C 104.0 ?
C23B C22B H22D 104.0 ?
C21 C22B H22D 104.0 ?
H22C C22B H22D 105.5 ?
C22B C23B C24 119(3) ?
C22B C23B H23C 107.5 ?
C24 C23B H23C 107.5 ?
C22B C23B H23D 107.5 ?
C24 C23B H23D 107.5 ?
H23C C23B H23D 107.0 ?
C3 C24 C23A 112.8(8) ?
C3 C24 C23B 105.9(10) ?
C3 C24 H24A 109.0 ?
C23A C24 H24A 109.0 ?
C23B C24 H24A 82.2 ?
C3 C24 H24B 109.0 ?
C23A C24 H24B 109.0 ?
C23B C24 H24B 137.5 ?
H24A C24 H24B 107.8 ?
C26A C25 C6 111.7(9) ?
C6 C25 C26B 110.8(10) ?
C26A C25 H25A 109.3 ?
C6 C25 H25A 109.3 ?
C26B C25 H25A 80.4 ?
C26A C25 H25B 109.3 ?
C6 C25 H25B 109.3 ?
C26B C25 H25B 133.1 ?
H25A C25 H25B 108.0 ?
C25 C26A C27 112.3(15) ?
C25 C26A H26A 109.1 ?
C27 C26A H26A 109.1 ?
C25 C26A H26B 109.1 ?
C27 C26A H26B 109.1 ?
H26A C26A H26B 107.9 ?
C27 C26B C25 120.3(18) ?
C27 C26B H26C 107.2 ?
C25 C26B H26C 107.2 ?
C27 C26B H26D 107.2 ?
C25 C26B H26D 107.2 ?
H26C C26B H26D 106.9 ?
C26B C27 C28 125.1(12) ?
C28 C27 C26A 117.6(13) ?
C26B C27 H27A 75.9 ?
C28 C27 H27A 107.9 ?
C26A C27 H27A 107.9 ?
C26B C27 H27B 123.6 ?
C28 C27 H27B 107.9 ?
C26A C27 H27B 107.9 ?
H27A C27 H27B 107.2 ?
C27 C28 C7 112.2(7) ?
C27 C28 H28A 109.2 ?
C7 C28 H28A 109.2 ?
C27 C28 H28B 109.2 ?
C7 C28 H28B 109.2 ?
H28A C28 H28B 107.9 ?
C11 C29 H29A 109.5 ?
C11 C29 H29B 109.5 ?
H29A C29 H29B 109.5 ?
C11 C29 H29C 109.5 ?
H29A C29 H29C 109.5 ?
H29B C29 H29C 109.5 ?
O2 C30 O1 117.3(8) ?
O2 C30 C12 124.8(8) ?
O1 C30 C12 117.9(6) ?
O1 C31 C32 108.6(7) ?
O1 C31 H31A 110.0 ?
C32 C31 H31A 110.0 ?
O1 C31 H31B 110.0 ?
C32 C31 H31B 110.0 ?
H31A C31 H31B 108.3 ?
C31 C32 H32A 109.5 ?
C31 C32 H32B 109.5 ?
H32A C32 H32B 109.5 ?
C31 C32 H32C 109.5 ?
H32A C32 H32C 109.5 ?
H32B C32 H32C 109.5 ?
O4 C33 O3 120.1(6) ?
O4 C33 C17 128.8(6) ?
O3 C33 C17 111.1(5) ?
O3 C34 C35 106.0(7) ?
O3 C34 H34A 110.5 ?
C35 C34 H34A 110.5 ?
O3 C34 H34B 110.5 ?
C35 C34 H34B 110.5 ?
H34A C34 H34B 108.7 ?
C34 C35 H35A 109.5 ?
C34 C35 H35B 109.5 ?
H35A C35 H35B 109.5 ?
C34 C35 H35C 109.5 ?
H35A C35 H35C 109.5 ?
H35B C35 H35C 109.5 ?
C18 C36 H36A 109.5 ?
C18 C36 H36B 109.5 ?
H36A C36 H36B 109.5 ?
C18 C36 H36C 109.5 ?
H36A C36 H36C 109.5 ?
H36B C36 H36C 109.5 ?
N6 Fe2 N5 74.0(2) yes
N6 Fe2 N8 148.6(2) yes
N5 Fe2 N8 85.1(2) yes
N6 Fe2 N7 84.9(2) yes
N5 Fe2 N7 150.54(19) yes
N8 Fe2 N7 104.2(2) yes
N6 Fe2 Cl2 105.97(14) ?
N5 Fe2 Cl2 104.88(14) ?
N8 Fe2 Cl2 101.85(14) ?
N7 Fe2 Cl2 100.50(14) ?
C37 N5 C40 107.8(5) ?
C37 N5 Fe2 132.0(4) ?
C40 N5 Fe2 120.0(4) ?
C41 N6 C44 105.3(5) ?
C41 N6 Fe2 121.2(4) ?
C44 N6 Fe2 133.3(4) ?
C49 N7 C46 107.4(5) ?
C49 N7 Fe2 127.4(4) ?
C46 N7 Fe2 123.9(4) ?
C52 N8 C55 105.1(5) ?
C52 N8 Fe2 129.7(4) ?
C55 N8 Fe2 124.3(4) ?
C66 O5 C67 120.5(7) ?
C69 O7 C70 118.6(6) ?
N5 C37 C56 121.5(6) ?
N5 C37 C38 108.3(5) ?
C56 C37 C38 130.0(6) ?
C39 C38 C37 108.3(6) ?
C39 C38 C57 122.8(7) ?
C37 C38 C57 128.8(6) ?
C38 C39 C40 105.6(6) ?
C38 C39 C60 124.1(7) ?
C40 C39 C60 130.4(6) ?
N5 C40 C39 109.9(5) ?
N5 C40 C41 111.4(5) ?
C39 C40 C41 138.5(6) ?
N6 C41 C42 110.7(5) ?
N6 C41 C40 112.5(5) ?
C42 C41 C40 136.8(6) ?
C43 C42 C41 106.5(6) ?
C43 C42 C61 123.0(6) ?
C41 C42 C61 130.5(6) ?
C42 C43 C44 107.2(5) ?
C42 C43 C64 124.2(6) ?
C44 C43 C64 128.4(6) ?
N6 C44 C45 119.6(6) ?
N6 C44 C43 110.2(5) ?
C45 C44 C43 130.1(5) ?
C46 C45 C44 126.9(6) ?
C46 C45 H45 116.5 ?
C44 C45 H45 116.5 ?
C45 C46 N7 127.1(6) ?
C45 C46 C47 124.2(6) ?
N7 C46 C47 108.7(5) ?
C48 C47 C46 107.6(5) ?
C48 C47 C65 128.3(6) ?
C46 C47 C65 124.1(6) ?
C47 C48 C66 128.0(6) ?
C47 C48 C49 107.8(6) ?
C66 C48 C49 124.2(6) ?
N7 C49 C50 130.3(6) ?
N7 C49 C48 108.4(5) ?
C50 C49 C48 121.0(6) ?
C51 C50 C49 137.7(7) ?
C51 C50 H50 111.2 ?
C49 C50 H50 111.2 ?
C50 C51 C52 137.6(7) ?
C50 C51 H51 111.2 ?
C52 C51 H51 111.2 ?
N8 C52 C51 128.6(6) ?
N8 C52 C53 110.4(6) ?
C51 C52 C53 121.0(6) ?
C54 C53 C52 107.5(6) ?
C54 C53 C69 123.5(6) ?
C52 C53 C69 129.0(7) ?
C53 C54 C55 106.7(6) ?
C53 C54 C72 128.5(6) ?
C55 C54 C72 124.8(7) ?
C56 C55 N8 126.9(5) ?
C56 C55 C54 122.8(6) ?
N8 C55 C54 110.2(6) ?
C37 C56 C55 126.2(6) ?
C37 C56 H56 116.9 ?
C55 C56 H56 116.9 ?
C38 C57 C58 112.9(7) ?
C38 C57 H57A 109.0 ?
C58 C57 H57A 109.0 ?
C38 C57 H57B 109.0 ?
C58 C57 H57B 109.0 ?
H57A C57 H57B 107.8 ?
C59 C58 C57 116.1(9) ?
C59 C58 H58A 108.3 ?
C57 C58 H58A 108.3 ?
C59 C58 H58B 108.3 ?
C57 C58 H58B 108.3 ?
H58A C58 H58B 107.4 ?
C58 C59 C60 117.2(9) ?
C58 C59 H59A 108.0 ?
C60 C59 H59A 108.0 ?
C58 C59 H59B 108.0 ?
C60 C59 H59B 108.0 ?
H59A C59 H59B 107.3 ?
C39 C60 C59 111.8(7) ?
C39 C60 H60A 109.3 ?
C59 C60 H60A 109.3 ?
C39 C60 H60B 109.3 ?
C59 C60 H60B 109.3 ?
H60A C60 H60B 107.9 ?
C62 C61 C42 109.6(7) ?
C62 C61 H61A 109.8 ?
C42 C61 H61A 109.8 ?
C62 C61 H61B 109.8 ?
C42 C61 H61B 109.8 ?
H61A C61 H61B 108.2 ?
C63 C62 C61 121.7(9) ?
C63 C62 H62A 106.9 ?
C61 C62 H62A 106.9 ?
C63 C62 H62B 106.9 ?
C61 C62 H62B 106.9 ?
H62A C62 H62B 106.7 ?
C62 C63 C64 119.7(8) ?
C62 C63 H63A 107.4 ?
C64 C63 H63A 107.4 ?
C62 C63 H63B 107.4 ?
C64 C63 H63B 107.4 ?
H63A C63 H63B 106.9 ?
C63 C64 C43 112.2(7) ?
C63 C64 H64A 109.2 ?
C43 C64 H64A 109.2 ?
C63 C64 H64B 109.2 ?
C43 C64 H64B 109.2 ?
H64A C64 H64B 107.9 ?
C47 C65 H65A 109.5 ?
C47 C65 H65B 109.5 ?
H65A C65 H65B 109.5 ?
C47 C65 H65C 109.5 ?
H65A C65 H65C 109.5 ?
H65B C65 H65C 109.5 ?
O6 C66 O5 119.5(8) ?
O6 C66 C48 128.1(7) ?
O5 C66 C48 112.4(6) ?
O5 C67 C68 105.9(8) ?
O5 C67 H67A 110.6 ?
C68 C67 H67A 110.6 ?
O5 C67 H67B 110.6 ?
C68 C67 H67B 110.6 ?
H67A C67 H67B 108.7 ?
C67 C68 H68A 109.5 ?
C67 C68 H68B 109.5 ?
H68A C68 H68B 109.5 ?
C67 C68 H68C 109.5 ?
H68A C68 H68C 109.5 ?
H68B C68 H68C 109.5 ?
O8 C69 O7 122.9(7) ?
O8 C69 C53 123.0(8) ?
O7 C69 C53 114.1(6) ?
C71 C70 O7 110.1(8) ?
C71 C70 H70A 109.6 ?
O7 C70 H70A 109.6 ?
C71 C70 H70B 109.6 ?
O7 C70 H70B 109.6 ?
H70A C70 H70B 108.2 ?
C70 C71 H71A 109.5 ?
C70 C71 H71B 109.5 ?
H71A C71 H71B 109.5 ?
C70 C71 H71C 109.5 ?
H71A C71 H71C 109.5 ?
H71B C71 H71C 109.5 ?
C54 C72 H72A 109.5 ?
C54 C72 H72B 109.5 ?
H72A C72 H72B 109.5 ?
C54 C72 H72C 109.5 ?
H72A C72 H72C 109.5 ?
H72B C72 H72C 109.5 ?

loop_
_geom_bond_atom_site_label_1
_geom_bond_atom_site_label_2
_geom_bond_distance
_geom_bond_publ_flag
Fe1 N2 2.032(5) yes
Fe1 N1 2.048(5) yes
Fe1 N3 2.086(5) yes
Fe1 N4 2.087(5) yes
Fe1 Cl1 2.244(2) yes
N1 C4 1.367(8) ?
N1 C1 1.371(7) ?
N2 C5 1.375(8) ?
N2 C8 1.379(7) ?
N3 C13 1.374(8) ?
N3 C10 1.395(7) ?
N4 C16 1.378(7) ?
N4 C19 1.387(7) ?
O1 C30 1.302(9) ?
O1 C31 1.449(9) ?
O2 C30 1.216(8) ?
O3 C33 1.342(8) ?
O3 C34 1.447(9) ?
O4 C33 1.199(8) ?
C1 C20 1.369(9) ?
C1 C2 1.436(9) ?
C2 C3 1.392(9) ?
C2 C21 1.477(9) ?
C3 C4 1.420(9) ?
C3 C24 1.500(10) ?
C4 C5 1.427(8) ?
C5 C6 1.434(9) ?
C6 C7 1.362(9) ?
C6 C25 1.492(9) ?
C7 C8 1.417(9) ?
C7 C28 1.516(9) ?
C8 C9 1.374(9) ?
C9 C10 1.389(9) ?
C9 H9 0.9300 ?
C10 C11 1.419(8) ?
C11 C12 1.393(9) ?
C11 C29 1.484(8) ?
C12 C30 1.444(9) ?
C12 C13 1.452(8) ?
C13 C14 1.407(9) ?
C14 C15 1.375(9) ?
C14 H14 0.9300 ?
C15 C16 1.357(8) ?
C15 H15 0.9300 ?
C16 C17 1.462(8) ?
C17 C18 1.374(8) ?
C17 C33 1.460(9) ?
C18 C19 1.447(9) ?
C18 C36 1.496(8) ?
C19 C20 1.370(8) ?
C20 H20 0.9300 ?
C21 C22B 1.42(7) ?
C21 C22A 1.507(19) ?
C21 H21A 0.9700 ?
C21 H21B 0.9700 ?
C22A C23A 1.41(2) ?
C22A H22A 0.9700 ?
C22A H22B 0.9700 ?
C23A C24 1.512(15) ?
C23A H23A 0.9700 ?
C23A H23B 0.9700 ?
C22B C23B 1.24(6) ?
C22B H22C 0.9700 ?
C22B H22D 0.9700 ?
C23B C24 1.62(3) ?
C23B H23C 0.9700 ?
C23B H23D 0.9700 ?
C24 H24A 0.9700 ?
C24 H24B 0.9700 ?
C25 C26A 1.487(19) ?
C25 C26B 1.54(2) ?
C25 H25A 0.9700 ?
C25 H25B 0.9700 ?
C26A C27 1.54(3) ?
C26A H26A 0.9700 ?
C26A H26B 0.9700 ?
C26B C27 1.36(2) ?
C26B H26C 0.9700 ?
C26B H26D 0.9700 ?
C27 C28 1.468(13) ?
C27 H27A 0.9700 ?
C27 H27B 0.9700 ?
C28 H28A 0.9700 ?
C28 H28B 0.9700 ?
C29 H29A 0.9600 ?
C29 H29B 0.9600 ?
C29 H29C 0.9600 ?
C31 C32 1.451(14) ?
C31 H31A 0.9700 ?
C31 H31B 0.9700 ?
C32 H32A 0.9600 ?
C32 H32B 0.9600 ?
C32 H32C 0.9600 ?
C34 C35 1.479(11) ?
C34 H34A 0.9700 ?
C34 H34B 0.9700 ?
C35 H35A 0.9600 ?
C35 H35B 0.9600 ?
C35 H35C 0.9600 ?
C36 H36A 0.9600 ?
C36 H36B 0.9600 ?
C36 H36C 0.9600 ?
Fe2 N6 2.033(6) yes
Fe2 N5 2.063(5) yes
Fe2 N8 2.076(5) yes
Fe2 N7 2.104(5) yes
Fe2 Cl2 2.224(2) yes
N5 C37 1.354(7) ?
N5 C40 1.380(7) ?
N6 C41 1.367(8) ?
N6 C44 1.386(7) ?
N7 C49 1.364(8) ?
N7 C46 1.414(7) ?
N8 C52 1.381(8) ?
N8 C55 1.411(7) ?
O5 C66 1.288(8) ?
O5 C67 1.457(10) ?
O6 C66 1.192(10) ?
O7 C69 1.318(9) ?
O7 C70 1.453(9) ?
O8 C69 1.216(9) ?
C37 C56 1.364(8) ?
C37 C38 1.440(9) ?
C38 C39 1.374(9) ?
C38 C57 1.476(9) ?
C39 C40 1.426(9) ?
C39 C60 1.487(10) ?
C40 C41 1.438(8) ?
C41 C42 1.426(8) ?
C42 C43 1.362(9) ?
C42 C61 1.518(9) ?
C43 C44 1.416(8) ?
C43 C64 1.502(9) ?
C44 C45 1.394(9) ?
C45 C46 1.352(8) ?
C45 H45 0.9300 ?
C46 C47 1.436(9) ?
C47 C48 1.353(8) ?
C47 C65 1.477(8) ?
C48 C66 1.465(10) ?
C48 C49 1.470(8) ?
C49 C50 1.393(9) ?
C50 C51 1.368(9) ?
C50 H50 0.9300 ?
C51 C52 1.405(10) ?
C51 H51 0.9300 ?
C52 C53 1.447(8) ?
C53 C54 1.366(10) ?
C53 C69 1.472(10) ?
C54 C55 1.441(9) ?
C54 C72 1.494(9) ?
C55 C56 1.375(9) ?
C56 H56 0.9300 ?
C57 C58 1.506(12) ?
C57 H57A 0.9700 ?
C57 H57B 0.9700 ?
C58 C59 1.455(14) ?
C58 H58A 0.9700 ?
C58 H58B 0.9700 ?
C59 C60 1.501(12) ?
C59 H59A 0.9700 ?
C59 H59B 0.9700 ?
C60 H60A 0.9700 ?
C60 H60B 0.9700 ?
C61 C62 1.513(11) ?
C61 H61A 0.9700 ?
C61 H61B 0.9700 ?
C62 C63 1.376(14) ?
C62 H62A 0.9700 ?
C62 H62B 0.9700 ?
C63 C64 1.482(12) ?
C63 H63A 0.9700 ?
C63 H63B 0.9700 ?
C64 H64A 0.9700 ?
C64 H64B 0.9700 ?
C65 H65A 0.9600 ?
C65 H65B 0.9600 ?
C65 H65C 0.9600 ?
C67 C68 1.488(12) ?
C67 H67A 0.9700 ?
C67 H67B 0.9700 ?
C68 H68A 0.9600 ?
C68 H68B 0.9600 ?
C68 H68C 0.9600 ?
C70 C71 1.444(16) ?
C70 H70A 0.9700 ?
C70 H70B 0.9700 ?
C71 H71A 0.9600 ?
C71 H71B 0.9600 ?
C71 H71C 0.9600 ?
C72 H72A 0.9600 ?
C72 H72B 0.9600 ?
C72 H72C 0.9600 ?

loop_
_geom_torsion_atom_site_label_1
_geom_torsion_atom_site_label_2
_geom_torsion_atom_site_label_3
_geom_torsion_atom_site_label_4
_geom_torsion
N2 Fe1 N1 C4 -12.8(4)
N3 Fe1 N1 C4 -58.1(6)
N4 Fe1 N1 C4 -173.0(4)
Cl1 Fe1 N1 C4 87.2(4)
N2 Fe1 N1 C1 177.5(5)
N3 Fe1 N1 C1 132.1(5)
N4 Fe1 N1 C1 17.3(5)
Cl1 Fe1 N1 C1 -82.5(5)
N1 Fe1 N2 C5 13.1(4)
N3 Fe1 N2 C5 173.1(4)
N4 Fe1 N2 C5 58.1(6)
Cl1 Fe1 N2 C5 -88.8(4)
N1 Fe1 N2 C8 -179.5(5)
N3 Fe1 N2 C8 -19.4(5)
N4 Fe1 N2 C8 -134.4(5)
Cl1 Fe1 N2 C8 78.7(5)
N2 Fe1 N3 C13 -178.5(5)
N1 Fe1 N3 C13 -135.2(5)
N4 Fe1 N3 C13 -25.2(5)
Cl1 Fe1 N3 C13 78.7(4)
N2 Fe1 N3 C10 15.5(4)
N1 Fe1 N3 C10 58.9(6)
N4 Fe1 N3 C10 168.8(4)
Cl1 Fe1 N3 C10 -87.3(4)
N2 Fe1 N4 C16 137.2(4)
N1 Fe1 N4 C16 -179.7(4)
N3 Fe1 N4 C16 27.1(5)
Cl1 Fe1 N4 C16 -75.5(4)
N2 Fe1 N4 C19 -59.8(6)
N1 Fe1 N4 C19 -16.8(4)
N3 Fe1 N4 C19 -169.9(4)
Cl1 Fe1 N4 C19 87.4(4)
C4 N1 C1 C20 178.2(5)
Fe1 N1 C1 C20 -11.2(8)
C4 N1 C1 C2 -0.7(6)
Fe1 N1 C1 C2 169.9(4)
C20 C1 C2 C3 -177.4(6)
N1 C1 C2 C3 1.4(6)
C20 C1 C2 C21 -1.4(10)
N1 C1 C2 C21 177.4(6)
C1 C2 C3 C4 -1.5(6)
C21 C2 C3 C4 -177.8(5)
C1 C2 C3 C24 178.0(5)
C21 C2 C3 C24 1.7(9)
C1 N1 C4 C3 -0.3(6)
Fe1 N1 C4 C3 -172.3(4)
C1 N1 C4 C5 -177.1(4)
Fe1 N1 C4 C5 10.8(6)
C2 C3 C4 N1 1.1(6)
C24 C3 C4 N1 -178.3(6)
C2 C3 C4 C5 176.9(6)
C24 C3 C4 C5 -2.5(11)
C8 N2 C5 C4 178.0(4)
Fe1 N2 C5 C4 -11.4(6)
C8 N2 C5 C6 -1.5(6)
Fe1 N2 C5 C6 169.1(4)
N1 C4 C5 N2 0.3(7)
C3 C4 C5 N2 -175.4(6)
N1 C4 C5 C6 179.6(6)
C3 C4 C5 C6 3.9(12)
N2 C5 C6 C7 0.6(6)
C4 C5 C6 C7 -178.7(6)
N2 C5 C6 C25 -175.5(6)
C4 C5 C6 C25 5.1(11)
C5 C6 C7 C8 0.5(6)
C25 C6 C7 C8 177.0(5)
C5 C6 C7 C28 -179.6(5)
C25 C6 C7 C28 -3.1(9)
C5 N2 C8 C9 -177.5(5)
Fe1 N2 C8 C9 13.7(8)
C5 N2 C8 C7 1.8(6)
Fe1 N2 C8 C7 -166.9(4)
C6 C7 C8 C9 177.7(6)
C28 C7 C8 C9 -2.1(10)
C6 C7 C8 N2 -1.5(6)
C28 C7 C8 N2 178.6(5)
N2 C8 C9 C10 2.9(9)
C7 C8 C9 C10 -176.3(6)
C8 C9 C10 N3 -4.7(9)
C8 C9 C10 C11 176.3(5)
C13 N3 C10 C9 -176.9(5)
Fe1 N3 C10 C9 -8.6(8)
C13 N3 C10 C11 2.2(6)
Fe1 N3 C10 C11 170.5(4)
C9 C10 C11 C12 178.2(5)
N3 C10 C11 C12 -0.9(6)
C9 C10 C11 C29 -0.3(9)
N3 C10 C11 C29 -179.4(5)
C10 C11 C12 C30 178.4(5)
C29 C11 C12 C30 -3.0(9)
C10 C11 C12 C13 -0.7(6)
C29 C11 C12 C13 177.9(5)
C10 N3 C13 C14 177.3(6)
Fe1 N3 C13 C14 9.2(9)
C10 N3 C13 C12 -2.6(6)
Fe1 N3 C13 C12 -170.7(3)
C11 C12 C13 N3 2.0(6)
C30 C12 C13 N3 -177.0(6)
C11 C12 C13 C14 -177.8(5)
C30 C12 C13 C14 3.2(9)
N3 C13 C14 C15 6.2(12)
C12 C13 C14 C15 -174.0(7)
C13 C14 C15 C16 3.4(15)
C14 C15 C16 N4 -8.5(12)
C14 C15 C16 C17 175.2(7)
C19 N4 C16 C15 -177.3(6)
Fe1 N4 C16 C15 -11.9(8)
C19 N4 C16 C17 -0.6(6)
Fe1 N4 C16 C17 164.7(3)
C15 C16 C17 C18 177.3(5)
N4 C16 C17 C18 0.4(6)
C15 C16 C17 C33 -3.2(8)
N4 C16 C17 C33 179.9(5)
C33 C17 C18 C19 -179.4(5)
C16 C17 C18 C19 0.1(6)
C33 C17 C18 C36 0.2(10)
C16 C17 C18 C36 179.8(5)
C16 N4 C19 C20 178.3(5)
Fe1 N4 C19 C20 12.8(8)
C16 N4 C19 C18 0.7(6)
Fe1 N4 C19 C18 -164.8(3)
C17 C18 C19 C20 -178.2(5)
C36 C18 C19 C20 2.1(8)
C17 C18 C19 N4 -0.5(6)
C36 C18 C19 N4 179.8(5)
N1 C1 C20 C19 -2.1(9)
C2 C1 C20 C19 176.6(5)
N4 C19 C20 C1 0.5(9)
C18 C19 C20 C1 177.9(5)
C3 C2 C21 C22B 21(2)
C1 C2 C21 C22B -155(2)
C3 C2 C21 C22A 2.5(15)
C1 C2 C21 C22A -172.9(14)
C22B C21 C22A C23A -95(8)
C2 C21 C22A C23A -21(3)
C21 C22A C23A C24 35(3)
C2 C21 C22B C23B -20(6)
C22A C21 C22B C23B 93(10)
C21 C22B C23B C24 -4(8)
C2 C3 C24 C23A 10.5(11)
C4 C3 C24 C23A -170.2(9)
C2 C3 C24 C23B -23.7(14)
C4 C3 C24 C23B 155.6(13)
C22A C23A C24 C3 -29(2)
C22A C23A C24 C23B 55(2)
C22B C23B C24 C3 25(4)
C22B C23B C24 C23A -82(4)
C7 C6 C25 C26A -18.4(18)
C5 C6 C25 C26A 157.1(17)
C7 C6 C25 C26B 16(2)
C5 C6 C25 C26B -169(2)
C6 C25 C26A C27 43(3)
C26B C25 C26A C27 -52(2)
C26A C25 C26B C27 73(4)
C6 C25 C26B C27 -25(4)
C25 C26B C27 C28 22(5)
C25 C26B C27 C26A -65(3)
C25 C26A C27 C26B 61(2)
C25 C26A C27 C28 -52(3)
C26B C27 C28 C7 -8(3)
C26A C27 C28 C7 29.7(16)
C6 C7 C28 C27 -2.6(10)
C8 C7 C28 C27 177.3(7)
C31 O1 C30 O2 0.2(11)
C31 O1 C30 C12 -179.6(7)
C11 C12 C30 O2 -20.0(11)
C13 C12 C30 O2 158.9(8)
C11 C12 C30 O1 159.8(6)
C13 C12 C30 O1 -21.4(10)
C30 O1 C31 C32 -174.8(9)
C34 O3 C33 O4 -0.3(9)
C34 O3 C33 C17 -178.5(5)
C18 C17 C33 O4 166.4(7)
C16 C17 C33 O4 -13.0(11)
C18 C17 C33 O3 -15.6(8)
C16 C17 C33 O3 165.0(5)
C33 O3 C34 C35 -172.6(6)
N6 Fe2 N5 C37 176.2(5)
N8 Fe2 N5 C37 19.9(5)
N7 Fe2 N5 C37 130.3(5)
Cl2 Fe2 N5 C37 -81.1(5)
N6 Fe2 N5 C40 -8.5(4)
N8 Fe2 N5 C40 -164.8(4)
N7 Fe2 N5 C40 -54.4(6)
Cl2 Fe2 N5 C40 94.2(4)
N5 Fe2 N6 C41 7.5(4)
N8 Fe2 N6 C41 57.7(6)
N7 Fe2 N6 C41 166.7(4)
Cl2 Fe2 N6 C41 -93.8(4)
N5 Fe2 N6 C44 -179.6(5)
N8 Fe2 N6 C44 -129.4(5)
N7 Fe2 N6 C44 -20.3(5)
Cl2 Fe2 N6 C44 79.1(5)
N6 Fe2 N7 C49 -174.1(5)
N5 Fe2 N7 C49 -130.2(5)
N8 Fe2 N7 C49 -24.6(5)
Cl2 Fe2 N7 C49 80.6(5)
N6 Fe2 N7 C46 20.4(4)
N5 Fe2 N7 C46 64.3(6)
N8 Fe2 N7 C46 169.8(4)
Cl2 Fe2 N7 C46 -85.0(4)
N6 Fe2 N8 C52 125.0(5)
N5 Fe2 N8 C52 172.9(5)
N7 Fe2 N8 C52 21.2(5)
Cl2 Fe2 N8 C52 -82.9(5)
N6 Fe2 N8 C55 -67.3(6)
N5 Fe2 N8 C55 -19.5(4)
N7 Fe2 N8 C55 -171.1(4)
Cl2 Fe2 N8 C55 84.7(4)
C40 N5 C37 C56 173.3(5)
Fe2 N5 C37 C56 -11.0(8)
C40 N5 C37 C38 -1.8(6)
Fe2 N5 C37 C38 173.9(4)
N5 C37 C38 C39 2.0(6)
C56 C37 C38 C39 -172.5(6)
N5 C37 C38 C57 178.8(6)
C56 C37 C38 C57 4.3(10)
C37 C38 C39 C40 -1.4(6)
C57 C38 C39 C40 -178.4(6)
C37 C38 C39 C60 178.8(5)
C57 C38 C39 C60 1.8(9)
C37 N5 C40 C39 1.0(6)
Fe2 N5 C40 C39 -175.3(3)
C37 N5 C40 C41 -175.5(4)
Fe2 N5 C40 C41 8.2(6)
C38 C39 C40 N5 0.3(6)
C60 C39 C40 N5 -179.9(6)
C38 C39 C40 C41 175.3(6)
C60 C39 C40 C41 -4.9(11)
C44 N6 C41 C42 0.8(6)
Fe2 N6 C41 C42 175.5(3)
C44 N6 C41 C40 179.8(4)
Fe2 N6 C41 C40 -5.5(6)
N5 C40 C41 N6 -1.7(6)
C39 C40 C41 N6 -176.7(6)
N5 C40 C41 C42 176.9(6)
C39 C40 C41 C42 1.9(11)
N6 C41 C42 C43 -1.9(6)
C40 C41 C42 C43 179.4(6)
N6 C41 C42 C61 177.3(5)
C40 C41 C42 C61 -1.3(10)
C41 C42 C43 C44 2.2(6)
C61 C42 C43 C44 -177.2(5)
C41 C42 C43 C64 178.7(5)
C61 C42 C43 C64 -0.6(9)
C41 N6 C44 C45 -174.9(5)
Fe2 N6 C44 C45 11.3(8)
C41 N6 C44 C43 0.6(6)
Fe2 N6 C44 C43 -173.2(4)
C42 C43 C44 N6 -1.8(6)
C64 C43 C44 N6 -178.1(5)
C42 C43 C44 C45 173.1(6)
C64 C43 C44 C45 -3.3(10)
N6 C44 C45 C46 5.6(9)
C43 C44 C45 C46 -168.9(6)
C44 C45 C46 N7 -2.7(9)
C44 C45 C46 C47 174.5(5)
C49 N7 C46 C45 177.0(5)
Fe2 N7 C46 C45 -15.0(7)
C49 N7 C46 C47 -0.5(6)
Fe2 N7 C46 C47 167.5(3)
C45 C46 C47 C48 -176.4(5)
N7 C46 C47 C48 1.2(6)
C45 C46 C47 C65 3.2(9)
N7 C46 C47 C65 -179.2(5)
C46 C47 C48 C66 179.0(6)
C65 C47 C48 C66 -0.6(11)
C46 C47 C48 C49 -1.4(6)
C65 C47 C48 C49 179.0(6)
C46 N7 C49 C50 -173.9(6)
Fe2 N7 C49 C50 18.6(9)
C46 N7 C49 C48 -0.4(6)
Fe2 N7 C49 C48 -167.8(4)
C47 C48 C49 N7 1.1(7)
C66 C48 C49 N7 -179.2(6)
C47 C48 C49 C50 175.4(6)
C66 C48 C49 C50 -5.0(10)
N7 C49 C50 C51 -4.0(14)
C48 C49 C50 C51 -176.8(8)
C49 C50 C51 C52 0.1(16)
C55 N8 C52 C51 178.9(6)
Fe2 N8 C52 C51 -11.6(9)
C55 N8 C52 C53 1.7(6)
Fe2 N8 C52 C53 171.2(4)
C50 C51 C52 N8 -0.2(14)
C50 C51 C52 C53 176.8(8)
N8 C52 C53 C54 -2.4(7)
C51 C52 C53 C54 -179.9(6)
N8 C52 C53 C69 176.9(6)
C51 C52 C53 C69 -0.5(10)
C52 C53 C54 C55 2.1(7)
C69 C53 C54 C55 -177.3(6)
C52 C53 C54 C72 -177.0(6)
C69 C53 C54 C72 3.6(11)
C52 N8 C55 C56 -176.4(5)
Fe2 N8 C55 C56 13.4(8)
C52 N8 C55 C54 -0.3(6)
Fe2 N8 C55 C54 -170.6(4)
C53 C54 C55 C56 175.1(5)
C72 C54 C55 C56 -5.8(9)
C53 C54 C55 N8 -1.1(7)
C72 C54 C55 N8 178.0(5)
N5 C37 C56 C55 -6.0(9)
C38 C37 C56 C55 167.9(6)
N8 C55 C56 C37 4.1(9)
C54 C55 C56 C37 -171.4(5)
C39 C38 C57 C58 10.1(10)
C37 C38 C57 C58 -166.2(8)
C38 C57 C58 C59 -34.2(13)
C57 C58 C59 C60 47.8(15)
C38 C39 C60 C59 9.2(10)
C40 C39 C60 C59 -170.6(7)
C58 C59 C60 C39 -33.6(13)
C43 C42 C61 C62 11.2(9)
C41 C42 C61 C62 -167.9(7)
C42 C61 C62 C63 -30.7(13)
C61 C62 C63 C64 39.5(16)
C62 C63 C64 C43 -24.4(13)
C42 C43 C64 C63 5.7(9)
C44 C43 C64 C63 -178.5(7)
C67 O5 C66 O6 2.8(14)
C67 O5 C66 C48 -179.8(7)
C47 C48 C66 O6 164.4(10)
C49 C48 C66 O6 -15.2(14)
C47 C48 C66 O5 -12.8(11)
C49 C48 C66 O5 167.7(6)
C66 O5 C67 C68 -165.2(8)
C70 O7 C69 O8 2.8(11)
C70 O7 C69 C53 -176.5(6)
C54 C53 C69 O8 35.6(11)
C52 C53 C69 O8 -143.6(8)
C54 C53 C69 O7 -145.0(6)
C52 C53 C69 O7 35.7(10)
C69 O7 C70 C71 159.7(10)
